data_7051722
loop_
_publ_author_name
'Gabrielli, William F.'
'Nogai, Stefan D.'
'McKenzie, Jean M.'
'Cronje, Stephanie'
'Raubenheimer, Helgard G.'

_publ_section_title
;
 Tetrazolyl and tetrazolylidene complexes of gold: a synthetic and
 structural study
;
_journal_issue 11
_journal_name_full 'New Journal of Chemistry'
_journal_page_first 2208
_journal_paper_doi 10.1039/b907022b
_journal_volume 33
_journal_year 2009
_chemical_formula_moiety 'C27 H24 Au N4 P, C H2 Cl2'
_chemical_formula_sum 'C28 H26 Au Cl2 N4 P'
_chemical_formula_weight 717.36
_chemical_name_systematic
;
?
;
_space_group_IT_number 14
_symmetry_cell_setting monoclinic
_symmetry_space_group_name_Hall '-P 2ybc'
_symmetry_space_group_name_H-M 'P 1 21/c 1'
_atom_sites_solution_hydrogens geom
_atom_sites_solution_primary direct
_atom_sites_solution_secondary difmap
_audit_creation_method SHELXL-97
_cell_angle_alpha 90.00
_cell_angle_beta 94.429(2)
_cell_angle_gamma 90.00
_cell_formula_units_Z 4
_cell_length_a 8.6440(8)
_cell_length_b 12.7376(12)
_cell_length_c 24.885(2)
_cell_measurement_reflns_used 5647
_cell_measurement_temperature 100(2)
_cell_measurement_theta_max 26.76
_cell_measurement_theta_min 2.29
_cell_volume 2731.8(4)
_computing_cell_refinement 'SAINT (Bruker, 2002)'
_computing_data_collection 'SMART (Bruker, 2001)'
_computing_data_reduction SAINT
_computing_publication_material 'SHELXL-97 (Sheldrick, 1997)'
_computing_structure_refinement 'SHELXL-97 (Sheldrick, 1997)'
_computing_structure_solution 'SHELXS-97 (Sheldrick, 1997)'
_diffrn_ambient_temperature 100(2)
_diffrn_measured_fraction_theta_full 0.997
_diffrn_measured_fraction_theta_max 0.997
_diffrn_measurement_device_type 'Bruker APEX CCD area-detector'
_diffrn_measurement_method \w
_diffrn_radiation_monochromator graphite
_diffrn_radiation_source 'fine-focus sealed tube'
_diffrn_radiation_type MoK\a
_diffrn_radiation_wavelength 0.71073
_diffrn_reflns_av_R_equivalents 0.0239
_diffrn_reflns_av_sigmaI/netI 0.0240
_diffrn_reflns_limit_h_max 10
_diffrn_reflns_limit_h_min -10
_diffrn_reflns_limit_k_max 16
_diffrn_reflns_limit_k_min -16
_diffrn_reflns_limit_l_max 31
_diffrn_reflns_limit_l_min -29
_diffrn_reflns_number 20718
_diffrn_reflns_theta_full 26.77
_diffrn_reflns_theta_max 26.77
_diffrn_reflns_theta_min 1.80
_exptl_absorpt_coefficient_mu 5.664
_exptl_absorpt_correction_T_max 0.6012
_exptl_absorpt_correction_T_min 0.4182
_exptl_absorpt_correction_type multi-scan
_exptl_absorpt_process_details 'SADABS, Blessing, Acta Cryst. A51 (1995) 33-38'
_exptl_crystal_colour colourless
_exptl_crystal_density_diffrn 1.744
_exptl_crystal_density_method 'not measured'
_exptl_crystal_description block
_exptl_crystal_F_000 1400
_exptl_crystal_size_max 0.30
_exptl_crystal_size_mid 0.20
_exptl_crystal_size_min 0.10
_refine_diff_density_max 1.176
_refine_diff_density_min -0.698
_refine_diff_density_rms 0.092
_refine_ls_extinction_method none
_refine_ls_goodness_of_fit_ref 1.047
_refine_ls_hydrogen_treatment constr
_refine_ls_matrix_type full
_refine_ls_number_parameters 355
_refine_ls_number_reflns 5797
_refine_ls_number_restraints 0
_refine_ls_restrained_S_all 1.047
_refine_ls_R_factor_all 0.0241
_refine_ls_R_factor_gt 0.0213
_refine_ls_shift/su_max 0.002
_refine_ls_shift/su_mean 0.000
_refine_ls_structure_factor_coef Fsqd
_refine_ls_weighting_details 'calc w=1/[\s^2^(Fo^2^)+(0.0223P)^2^+2.9786P] where P=(Fo^2^+2Fc^2^)/3'
_refine_ls_weighting_scheme calc
_refine_ls_wR_factor_gt 0.0487
_refine_ls_wR_factor_ref 0.0498
_reflns_number_gt 5333
_reflns_number_total 5797
_reflns_threshold_expression >2sigma(I)
_cod_data_source_file b907022b.txt
_cod_data_source_block compound_4
_cod_original_sg_symbol_H-M P2(1)/c
_cod_database_code 7051722

loop_
_symmetry_equiv_pos_as_xyz
'x, y, z'
'-x, y+1/2, -z+1/2'
'-x, -y, -z'
'x, -y-1/2, z-1/2'

loop_
_atom_site_label
_atom_site_type_symbol
_atom_site_fract_x
_atom_site_fract_y
_atom_site_fract_z
_atom_site_U_iso_or_equiv
_atom_site_adp_type
_atom_site_occupancy
_atom_site_symmetry_multiplicity
_atom_site_calc_flag
_atom_site_refinement_flags
_atom_site_disorder_assembly
_atom_site_disorder_group
Au1 Au 0.190712(11) 0.408859(8) 0.293607(4) 0.01709(4) Uani 1 1 d . . .
Cl96 Cl -0.1190(4) 0.0904(3) 0.43278(13) 0.0922(12) Uani 0.50 1 d P A 2
Cl97 Cl -0.4194(3) 0.0249(2) 0.46072(10) 0.0556(5) Uani 0.50 1 d P A 2
Cl98 Cl -0.0805(3) 0.02696(15) 0.45557(11) 0.0496(6) Uani 0.50 1 d P B 1
Cl99 Cl -0.4050(3) 0.09015(18) 0.43605(10) 0.0486(5) Uani 0.50 1 d P B 1
P1 P 0.10451(8) 0.45318(6) 0.37478(3) 0.01822(14) Uani 1 1 d . . .
N1 N 0.2617(3) 0.24538(18) 0.21417(9) 0.0188(5) Uani 1 1 d . . .
N2 N 0.3076(3) 0.2256(2) 0.16406(9) 0.0248(5) Uani 1 1 d . . .
N3 N 0.3325(3) 0.3167(2) 0.14343(10) 0.0263(5) Uani 1 1 d . . .
N4 N 0.3049(3) 0.39544(19) 0.17903(10) 0.0243(5) Uani 1 1 d . . .
C1 C 0.2600(3) 0.3500(2) 0.22351(11) 0.0188(5) Uani 1 1 d . . .
C2 C 0.2240(3) 0.1620(2) 0.25039(11) 0.0204(6) Uani 1 1 d . . .
C3 C 0.0684(3) 0.1458(2) 0.25933(11) 0.0232(6) Uani 1 1 d . . .
C4 C 0.0369(4) 0.0657(2) 0.29548(13) 0.0306(7) Uani 1 1 d . . .
H4 H -0.0674 0.0525 0.3029 0.037 Uiso 1 1 calc R . .
C5 C 0.1545(4) 0.0056(3) 0.32050(13) 0.0350(8) Uani 1 1 d . . .
H5 H 0.1304 -0.0486 0.3447 0.042 Uiso 1 1 calc R . .
C6 C 0.3073(4) 0.0243(2) 0.31042(13) 0.0317(7) Uani 1 1 d . . .
H6 H 0.3872 -0.0178 0.3277 0.038 Uiso 1 1 calc R . .
C7 C 0.3460(4) 0.1038(2) 0.27530(12) 0.0246(6) Uani 1 1 d . . .
C8 C 0.5118(4) 0.1265(3) 0.26524(14) 0.0316(7) Uani 1 1 d . . .
H8A H 0.5261 0.1171 0.2269 0.047 Uiso 1 1 calc R . .
H8B H 0.5803 0.0783 0.2865 0.047 Uiso 1 1 calc R . .
H8C H 0.5371 0.1990 0.2758 0.047 Uiso 1 1 calc R . .
C9 C -0.0607(3) 0.2103(2) 0.23256(13) 0.0280(7) Uani 1 1 d . . .
H9A H -0.0714 0.2756 0.2528 0.042 Uiso 1 1 calc R . .
H9B H -0.1579 0.1706 0.2318 0.042 Uiso 1 1 calc R . .
H9C H -0.0371 0.2268 0.1956 0.042 Uiso 1 1 calc R . .
C11 C 0.1973(3) 0.3713(2) 0.42754(11) 0.0210(6) Uani 1 1 d . . .
C12 C 0.1955(3) 0.2629(2) 0.41872(12) 0.0259(6) Uani 1 1 d . . .
H12 H 0.1513 0.2351 0.3856 0.031 Uiso 1 1 calc R . .
C13 C 0.2588(4) 0.1961(3) 0.45862(13) 0.0329(7) Uani 1 1 d . . .
H13 H 0.2569 0.1224 0.4529 0.039 Uiso 1 1 calc R . .
C14 C 0.3248(4) 0.2366(3) 0.50679(13) 0.0361(8) Uani 1 1 d . . .
H14 H 0.3671 0.1906 0.5342 0.043 Uiso 1 1 calc R . .
C15 C 0.3291(4) 0.3435(3) 0.51498(12) 0.0343(8) Uani 1 1 d . . .
H15 H 0.3763 0.3711 0.5477 0.041 Uiso 1 1 calc R . .
C16 C 0.2648(3) 0.4112(3) 0.47562(12) 0.0273(7) Uani 1 1 d . . .
H16 H 0.2671 0.4849 0.4816 0.033 Uiso 1 1 calc R . .
C21 C -0.1010(3) 0.4250(2) 0.37719(12) 0.0202(6) Uani 1 1 d . . .
C22 C -0.1985(3) 0.4343(2) 0.33037(12) 0.0223(6) Uani 1 1 d . . .
H22 H -0.1580 0.4577 0.2980 0.027 Uiso 1 1 calc R . .
C23 C -0.3551(4) 0.4094(2) 0.33071(14) 0.0287(7) Uani 1 1 d . . .
H23 H -0.4218 0.4157 0.2987 0.034 Uiso 1 1 calc R . .
C24 C -0.4129(3) 0.3753(2) 0.37806(14) 0.0294(7) Uani 1 1 d . . .
H24 H -0.5196 0.3576 0.3783 0.035 Uiso 1 1 calc R . .
C25 C -0.3173(4) 0.3666(3) 0.42487(13) 0.0290(7) Uani 1 1 d . . .
H25 H -0.3587 0.3440 0.4572 0.035 Uiso 1 1 calc R . .
C26 C -0.1605(4) 0.3909(2) 0.42489(12) 0.0253(6) Uani 1 1 d . . .
H26 H -0.0943 0.3845 0.4570 0.030 Uiso 1 1 calc R . .
C31 C 0.1376(3) 0.5877(2) 0.39620(11) 0.0199(6) Uani 1 1 d . . .
C32 C 0.2824(3) 0.6327(2) 0.38899(12) 0.0244(6) Uani 1 1 d . . .
H32 H 0.3597 0.5928 0.3731 0.029 Uiso 1 1 calc R . .
C33 C 0.3133(4) 0.7355(2) 0.40501(12) 0.0272(6) Uani 1 1 d . . .
H33 H 0.4115 0.7660 0.4001 0.033 Uiso 1 1 calc R . .
C34 C 0.2001(4) 0.7935(2) 0.42819(12) 0.0280(7) Uani 1 1 d . . .
H34 H 0.2217 0.8635 0.4397 0.034 Uiso 1 1 calc R . .
C35 C 0.0558(4) 0.7501(2) 0.43469(13) 0.0290(7) Uani 1 1 d . . .
H35 H -0.0217 0.7906 0.4501 0.035 Uiso 1 1 calc R . .
C36 C 0.0243(3) 0.6468(2) 0.41854(12) 0.0252(6) Uani 1 1 d . . .
H36 H -0.0747 0.6171 0.4229 0.030 Uiso 1 1 calc R . .
C98 C -0.3139(16) 0.0777(7) 0.4107(4) 0.052(3) Uani 0.50 1 d P A 2
H98A H -0.3566 0.1474 0.4002 0.063 Uiso 0.50 1 calc PR A 2
H98B H -0.3239 0.0316 0.3786 0.063 Uiso 0.50 1 calc PR A 2
C99 C -0.2251(11) 0.0811(7) 0.4090(4) 0.038(2) Uani 0.50 1 d P B 1
H99A H -0.1921 0.1519 0.3982 0.046 Uiso 0.50 1 calc PR B 1
H99B H -0.2354 0.0366 0.3763 0.046 Uiso 0.50 1 calc PR B 1

loop_
_atom_site_aniso_label
_atom_site_aniso_U_11
_atom_site_aniso_U_22
_atom_site_aniso_U_33
_atom_site_aniso_U_23
_atom_site_aniso_U_13
_atom_site_aniso_U_12
Au1 0.01646(6) 0.01920(6) 0.01595(6) -0.00161(4) 0.00341(4) 0.00071(4)
Cl96 0.067(2) 0.148(4) 0.0657(19) -0.047(2) 0.0282(16) -0.048(2)
Cl97 0.0460(12) 0.0577(13) 0.0641(14) -0.0100(12) 0.0114(10) 0.0109(10)
Cl98 0.0390(11) 0.0291(9) 0.0823(17) -0.0105(10) 0.0160(11) -0.0001(8)
Cl99 0.0369(11) 0.0597(14) 0.0518(12) -0.0146(11) 0.0210(10) -0.0043(9)
P1 0.0154(3) 0.0230(3) 0.0166(3) -0.0023(3) 0.0032(3) 0.0008(3)
N1 0.0184(11) 0.0207(12) 0.0177(11) -0.0019(9) 0.0047(9) -0.0006(9)
N2 0.0260(13) 0.0284(13) 0.0207(12) -0.0047(10) 0.0068(10) 0.0013(11)
N3 0.0312(14) 0.0283(13) 0.0203(12) -0.0018(10) 0.0080(10) -0.0012(11)
N4 0.0261(13) 0.0255(13) 0.0219(13) -0.0007(10) 0.0050(10) -0.0029(10)
C1 0.0175(13) 0.0189(13) 0.0198(14) -0.0008(11) 0.0007(11) 0.0006(11)
C2 0.0259(15) 0.0168(13) 0.0186(14) -0.0034(10) 0.0027(11) -0.0025(11)
C3 0.0265(15) 0.0241(15) 0.0193(14) -0.0073(11) 0.0049(12) -0.0046(12)
C4 0.0392(19) 0.0283(16) 0.0258(16) -0.0055(13) 0.0128(14) -0.0131(14)
C5 0.054(2) 0.0262(16) 0.0249(16) 0.0052(13) 0.0066(15) -0.0094(15)
C6 0.0399(19) 0.0238(15) 0.0299(17) 0.0026(13) -0.0063(14) -0.0001(14)
C7 0.0298(16) 0.0188(14) 0.0249(15) -0.0042(11) 0.0006(13) 0.0002(12)
C8 0.0257(16) 0.0273(16) 0.0408(19) -0.0007(14) -0.0035(14) 0.0023(13)
C9 0.0212(15) 0.0313(17) 0.0314(16) -0.0084(13) 0.0017(12) -0.0026(13)
C11 0.0143(13) 0.0329(15) 0.0162(13) -0.0001(11) 0.0042(11) 0.0039(12)
C12 0.0218(15) 0.0294(16) 0.0268(15) 0.0025(12) 0.0027(12) -0.0006(12)
C13 0.0267(16) 0.0341(18) 0.0381(19) 0.0095(14) 0.0043(14) 0.0011(14)
C14 0.0229(16) 0.054(2) 0.0315(18) 0.0165(16) 0.0031(13) 0.0086(15)
C15 0.0233(16) 0.060(2) 0.0196(15) -0.0021(15) 0.0018(12) 0.0078(15)
C16 0.0203(15) 0.0399(18) 0.0222(15) -0.0039(13) 0.0051(12) 0.0055(13)
C21 0.0149(13) 0.0204(14) 0.0256(15) -0.0042(11) 0.0042(11) 0.0022(11)
C22 0.0201(14) 0.0201(14) 0.0265(15) 0.0028(11) 0.0013(12) 0.0019(11)
C23 0.0219(15) 0.0288(16) 0.0346(18) -0.0009(13) -0.0020(13) 0.0008(13)
C24 0.0162(14) 0.0268(15) 0.0461(19) -0.0030(14) 0.0068(13) -0.0010(12)
C25 0.0259(16) 0.0312(16) 0.0316(17) -0.0033(13) 0.0132(13) -0.0037(13)
C26 0.0236(15) 0.0281(15) 0.0247(15) -0.0049(12) 0.0057(12) -0.0012(12)
C31 0.0194(14) 0.0249(14) 0.0155(13) -0.0021(11) 0.0022(11) -0.0003(11)
C32 0.0191(14) 0.0293(15) 0.0251(15) -0.0035(12) 0.0036(12) 0.0008(12)
C33 0.0253(15) 0.0301(16) 0.0257(15) -0.0021(13) -0.0004(12) -0.0080(13)
C34 0.0353(17) 0.0243(15) 0.0244(15) -0.0040(12) 0.0019(13) -0.0049(13)
C35 0.0310(17) 0.0259(16) 0.0317(17) -0.0048(12) 0.0123(13) 0.0023(13)
C36 0.0251(15) 0.0265(15) 0.0250(15) -0.0022(12) 0.0084(12) -0.0026(12)
C98 0.080(8) 0.025(4) 0.048(6) 0.001(3) -0.017(7) -0.006(6)
C99 0.027(4) 0.039(4) 0.049(5) -0.016(3) 0.014(5) -0.011(4)

loop_
_atom_type_symbol
_atom_type_description
_atom_type_scat_dispersion_real
_atom_type_scat_dispersion_imag
_atom_type_scat_source
C C 0.0033 0.0016 'International Tables Vol C Tables 4.2.6.8 and 6.1.1.4'
H H 0.0000 0.0000 'International Tables Vol C Tables 4.2.6.8 and 6.1.1.4'
N N 0.0061 0.0033 'International Tables Vol C Tables 4.2.6.8 and 6.1.1.4'
P P 0.1023 0.0942 'International Tables Vol C Tables 4.2.6.8 and 6.1.1.4'
Au Au -2.0133 8.8022 'International Tables Vol C Tables 4.2.6.8 and 6.1.1.4'
Cl Cl 0.1484 0.1585 'International Tables Vol C Tables 4.2.6.8 and 6.1.1.4'

loop_
_geom_angle_atom_site_label_1
_geom_angle_atom_site_label_2
_geom_angle_atom_site_label_3
_geom_angle
_geom_angle_site_symmetry_1
_geom_angle_site_symmetry_3
_geom_angle_publ_flag
C1 Au1 P1 172.61(8) . . ?
C31 P1 C11 106.26(14) . . ?
C31 P1 C21 108.03(13) . . ?
C11 P1 C21 103.96(13) . . ?
C31 P1 Au1 116.14(9) . . ?
C11 P1 Au1 110.03(9) . . ?
C21 P1 Au1 111.58(10) . . ?
C1 N1 N2 110.3(2) . . ?
C1 N1 C2 127.6(2) . . ?
N2 N1 C2 122.0(2) . . ?
N3 N2 N1 105.5(2) . . ?
N2 N3 N4 110.9(2) . . ?
C1 N4 N3 107.2(2) . . ?
N4 C1 N1 106.1(2) . . ?
N4 C1 Au1 132.6(2) . . ?
N1 C1 Au1 121.2(2) . . ?
C7 C2 C3 123.7(3) . . ?
C7 C2 N1 118.0(3) . . ?
C3 C2 N1 118.3(3) . . ?
C2 C3 C4 116.6(3) . . ?
C2 C3 C9 122.8(3) . . ?
C4 C3 C9 120.6(3) . . ?
C5 C4 C3 121.4(3) . . ?
C5 C4 H4 119.3 . . ?
C3 C4 H4 119.3 . . ?
C4 C5 C6 120.2(3) . . ?
C4 C5 H5 119.9 . . ?
C6 C5 H5 119.9 . . ?
C5 C6 C7 121.1(3) . . ?
C5 C6 H6 119.5 . . ?
C7 C6 H6 119.5 . . ?
C2 C7 C6 117.1(3) . . ?
C2 C7 C8 121.4(3) . . ?
C6 C7 C8 121.5(3) . . ?
C7 C8 H8A 109.5 . . ?
C7 C8 H8B 109.5 . . ?
H8A C8 H8B 109.5 . . ?
C7 C8 H8C 109.5 . . ?
H8A C8 H8C 109.5 . . ?
H8B C8 H8C 109.5 . . ?
C3 C9 H9A 109.5 . . ?
C3 C9 H9B 109.5 . . ?
H9A C9 H9B 109.5 . . ?
C3 C9 H9C 109.5 . . ?
H9A C9 H9C 109.5 . . ?
H9B C9 H9C 109.5 . . ?
C16 C11 C12 119.8(3) . . ?
C16 C11 P1 123.1(2) . . ?
C12 C11 P1 117.1(2) . . ?
C13 C12 C11 119.6(3) . . ?
C13 C12 H12 120.2 . . ?
C11 C12 H12 120.2 . . ?
C14 C13 C12 120.2(3) . . ?
C14 C13 H13 119.9 . . ?
C12 C13 H13 119.9 . . ?
C15 C14 C13 120.0(3) . . ?
C15 C14 H14 120.0 . . ?
C13 C14 H14 120.0 . . ?
C14 C15 C16 120.3(3) . . ?
C14 C15 H15 119.8 . . ?
C16 C15 H15 119.8 . . ?
C11 C16 C15 120.0(3) . . ?
C11 C16 H16 120.0 . . ?
C15 C16 H16 120.0 . . ?
C22 C21 C26 119.9(3) . . ?
C22 C21 P1 119.1(2) . . ?
C26 C21 P1 120.9(2) . . ?
C21 C22 C23 120.2(3) . . ?
C21 C22 H22 119.9 . . ?
C23 C22 H22 119.9 . . ?
C24 C23 C22 119.5(3) . . ?
C24 C23 H23 120.3 . . ?
C22 C23 H23 120.3 . . ?
C25 C24 C23 120.8(3) . . ?
C25 C24 H24 119.6 . . ?
C23 C24 H24 119.6 . . ?
C24 C25 C26 120.2(3) . . ?
C24 C25 H25 119.9 . . ?
C26 C25 H25 119.9 . . ?
C25 C26 C21 119.4(3) . . ?
C25 C26 H26 120.3 . . ?
C21 C26 H26 120.3 . . ?
C36 C31 C32 119.7(3) . . ?
C36 C31 P1 122.2(2) . . ?
C32 C31 P1 118.2(2) . . ?
C33 C32 C31 120.2(3) . . ?
C33 C32 H32 119.9 . . ?
C31 C32 H32 119.9 . . ?
C34 C33 C32 119.7(3) . . ?
C34 C33 H33 120.2 . . ?
C32 C33 H33 120.2 . . ?
C35 C34 C33 120.4(3) . . ?
C35 C34 H34 119.8 . . ?
C33 C34 H34 119.8 . . ?
C34 C35 C36 120.0(3) . . ?
C34 C35 H35 120.0 . . ?
C36 C35 H35 120.0 . . ?
C31 C36 C35 120.0(3) . . ?
C31 C36 H36 120.0 . . ?
C35 C36 H36 120.0 . . ?
Cl97 C98 Cl96 111.1(5) . . ?
Cl97 C98 H98A 109.4 . . ?
Cl96 C98 H98A 109.4 . . ?
Cl97 C98 H98B 109.4 . . ?
Cl96 C98 H98B 109.4 . . ?
H98A C98 H98B 108.0 . . ?
Cl99 C99 Cl98 112.2(5) . . ?
Cl99 C99 H99A 109.2 . . ?
Cl98 C99 H99A 109.2 . . ?
Cl99 C99 H99B 109.2 . . ?
Cl98 C99 H99B 109.2 . . ?
H99A C99 H99B 107.9 . . ?

loop_
_geom_bond_atom_site_label_1
_geom_bond_atom_site_label_2
_geom_bond_distance
_geom_bond_site_symmetry_2
_geom_bond_publ_flag
Au1 C1 2.031(3) . ?
Au1 P1 2.2775(7) . ?
Cl96 C98 1.738(13) . ?
Cl97 C98 1.733(12) . ?
Cl98 C99 1.776(10) . ?
Cl99 C99 1.745(9) . ?
P1 C31 1.811(3) . ?
P1 C11 1.815(3) . ?
P1 C21 1.817(3) . ?
N1 C1 1.353(3) . ?
N1 N2 1.361(3) . ?
N1 C2 1.446(3) . ?
N2 N3 1.294(3) . ?
N3 N4 1.371(3) . ?
N4 C1 1.333(4) . ?
C2 C7 1.394(4) . ?
C2 C3 1.396(4) . ?
C3 C4 1.401(4) . ?
C3 C9 1.499(4) . ?
C4 C5 1.381(5) . ?
C4 H4 0.9500 . ?
C5 C6 1.384(5) . ?
C5 H5 0.9500 . ?
C6 C7 1.395(4) . ?
C6 H6 0.9500 . ?
C7 C8 1.502(4) . ?
C8 H8A 0.9800 . ?
C8 H8B 0.9800 . ?
C8 H8C 0.9800 . ?
C9 H9A 0.9800 . ?
C9 H9B 0.9800 . ?
C9 H9C 0.9800 . ?
C11 C16 1.387(4) . ?
C11 C12 1.398(4) . ?
C12 C13 1.388(4) . ?
C12 H12 0.9500 . ?
C13 C14 1.387(5) . ?
C13 H13 0.9500 . ?
C14 C15 1.377(5) . ?
C14 H14 0.9500 . ?
C15 C16 1.388(5) . ?
C15 H15 0.9500 . ?
C16 H16 0.9500 . ?
C21 C22 1.389(4) . ?
C21 C26 1.399(4) . ?
C22 C23 1.391(4) . ?
C22 H22 0.9500 . ?
C23 C24 1.385(5) . ?
C23 H23 0.9500 . ?
C24 C25 1.380(5) . ?
C24 H24 0.9500 . ?
C25 C26 1.390(4) . ?
C25 H25 0.9500 . ?
C26 H26 0.9500 . ?
C31 C36 1.385(4) . ?
C31 C32 1.401(4) . ?
C32 C33 1.389(4) . ?
C32 H32 0.9500 . ?
C33 C34 1.386(4) . ?
C33 H33 0.9500 . ?
C34 C35 1.385(4) . ?
C34 H34 0.9500 . ?
C35 C36 1.396(4) . ?
C35 H35 0.9500 . ?
C36 H36 0.9500 . ?
C98 H98A 0.9900 . ?
C98 H98B 0.9900 . ?
C99 H99A 0.9900 . ?
C99 H99B 0.9900 . ?

loop_
_geom_torsion_atom_site_label_1
_geom_torsion_atom_site_label_2
_geom_torsion_atom_site_label_3
_geom_torsion_atom_site_label_4
_geom_torsion
_geom_torsion_site_symmetry_1
_geom_torsion_site_symmetry_2
_geom_torsion_site_symmetry_3
_geom_torsion_site_symmetry_4
_geom_torsion_publ_flag
C1 Au1 P1 C31 173.3(6) . . . . ?
C1 Au1 P1 C11 52.6(6) . . . . ?
C1 Au1 P1 C21 -62.3(6) . . . . ?
C1 N1 N2 N3 -0.2(3) . . . . ?
C2 N1 N2 N3 -179.4(2) . . . . ?
N1 N2 N3 N4 0.4(3) . . . . ?
N2 N3 N4 C1 -0.4(3) . . . . ?
N3 N4 C1 N1 0.2(3) . . . . ?
N3 N4 C1 Au1 -177.6(2) . . . . ?
N2 N1 C1 N4 0.0(3) . . . . ?
C2 N1 C1 N4 179.1(3) . . . . ?
N2 N1 C1 Au1 178.11(18) . . . . ?
C2 N1 C1 Au1 -2.8(4) . . . . ?
P1 Au1 C1 N4 171.1(4) . . . . ?
P1 Au1 C1 N1 -6.4(8) . . . . ?
C1 N1 C2 C7 -104.8(3) . . . . ?
N2 N1 C2 C7 74.2(3) . . . . ?
C1 N1 C2 C3 73.8(4) . . . . ?
N2 N1 C2 C3 -107.1(3) . . . . ?
C7 C2 C3 C4 -0.2(4) . . . . ?
N1 C2 C3 C4 -178.8(2) . . . . ?
C7 C2 C3 C9 179.3(3) . . . . ?
N1 C2 C3 C9 0.7(4) . . . . ?
C2 C3 C4 C5 -0.5(4) . . . . ?
C9 C3 C4 C5 -180.0(3) . . . . ?
C3 C4 C5 C6 0.4(5) . . . . ?
C4 C5 C6 C7 0.3(5) . . . . ?
C3 C2 C7 C6 0.9(4) . . . . ?
N1 C2 C7 C6 179.5(3) . . . . ?
C3 C2 C7 C8 -178.4(3) . . . . ?
N1 C2 C7 C8 0.2(4) . . . . ?
C5 C6 C7 C2 -1.0(4) . . . . ?
C5 C6 C7 C8 178.3(3) . . . . ?
C31 P1 C11 C16 5.3(3) . . . . ?
C21 P1 C11 C16 -108.6(3) . . . . ?
Au1 P1 C11 C16 131.8(2) . . . . ?
C31 P1 C11 C12 -176.3(2) . . . . ?
C21 P1 C11 C12 69.8(2) . . . . ?
Au1 P1 C11 C12 -49.8(2) . . . . ?
C16 C11 C12 C13 1.2(4) . . . . ?
P1 C11 C12 C13 -177.2(2) . . . . ?
C11 C12 C13 C14 -0.6(5) . . . . ?
C12 C13 C14 C15 -0.6(5) . . . . ?
C13 C14 C15 C16 1.3(5) . . . . ?
C12 C11 C16 C15 -0.6(4) . . . . ?
P1 C11 C16 C15 177.8(2) . . . . ?
C14 C15 C16 C11 -0.7(5) . . . . ?
C31 P1 C21 C22 96.1(2) . . . . ?
C11 P1 C21 C22 -151.3(2) . . . . ?
Au1 P1 C21 C22 -32.8(2) . . . . ?
C31 P1 C21 C26 -86.1(2) . . . . ?
C11 P1 C21 C26 26.5(3) . . . . ?
Au1 P1 C21 C26 145.0(2) . . . . ?
C26 C21 C22 C23 -0.3(4) . . . . ?
P1 C21 C22 C23 177.6(2) . . . . ?
C21 C22 C23 C24 0.0(4) . . . . ?
C22 C23 C24 C25 0.6(5) . . . . ?
C23 C24 C25 C26 -0.8(5) . . . . ?
C24 C25 C26 C21 0.5(5) . . . . ?
C22 C21 C26 C25 0.0(4) . . . . ?
P1 C21 C26 C25 -177.8(2) . . . . ?
C11 P1 C31 C36 -101.3(3) . . . . ?
C21 P1 C31 C36 9.7(3) . . . . ?
Au1 P1 C31 C36 135.9(2) . . . . ?
C11 P1 C31 C32 79.6(2) . . . . ?
C21 P1 C31 C32 -169.4(2) . . . . ?
Au1 P1 C31 C32 -43.2(3) . . . . ?
C36 C31 C32 C33 1.1(4) . . . . ?
P1 C31 C32 C33 -179.7(2) . . . . ?
C31 C32 C33 C34 0.0(4) . . . . ?
C32 C33 C34 C35 -1.0(5) . . . . ?
C33 C34 C35 C36 0.9(5) . . . . ?
C32 C31 C36 C35 -1.2(4) . . . . ?
P1 C31 C36 C35 179.7(2) . . . . ?
C34 C35 C36 C31 0.2(5) . . . . ?
